data_7043421
loop_
_publ_author_name
'Marti-Rujas, javier'
'Guo, Fang'
'Wang, Zhen'
'Zhang, Jinjing'
'Li, Hai Tao'
'Famulari, Antonino'

_publ_section_title
;
 Insights on the electron-donating and withdrawing effect of the
 functional groups on mechanochemical dehydrochlorination reactions
;
_journal_name_full 'Dalton Trans.'
_journal_paper_doi 10.1039/C7DT01710C
_journal_year 2017
_chemical_formula_sum 'C44 H60 Cl4 Cu N2 O2'
_chemical_formula_weight 854.28
_space_group_crystal_system orthorhombic
_space_group_IT_number 60
_space_group_name_Hall '-P 2n 2ab'
_space_group_name_H-M_alt 'P b c n'
_symmetry_space_group_name_Hall '-P 2n 2ab'
_symmetry_space_group_name_H-M 'P b c n'
_atom_sites_solution_hydrogens mixed
_audit_creation_method SHELXL-2014/7
_audit_update_record
;
2017-06-10 deposited with the CCDC.
2017-06-23 downloaded from the CCDC.
;
_cell_angle_alpha 90
_cell_angle_beta 90
_cell_angle_gamma 90
_cell_formula_units_Z 4
_cell_length_a 15.096(3)
_cell_length_b 10.201(2)
_cell_length_c 29.484(6)
_cell_measurement_reflns_used 4356
_cell_measurement_temperature 298(2)
_cell_measurement_theta_max 27.781
_cell_measurement_theta_min 1.746
_cell_volume 4540.4(16)
_computing_cell_refinement 'Bruker XSCANS'
_computing_data_collection 'Bruker XSCANS'
_computing_molecular_graphics 'Bruker SHELXTL'
_computing_structure_refinement 'SHELXL-2014/7 (Sheldrick, 2014)'
_computing_structure_solution 'Bruker SHELXTL'
_diffrn_ambient_temperature 298(2)
_diffrn_measured_fraction_theta_full 0.955
_diffrn_measured_fraction_theta_max 0.954
_diffrn_measurement_device_type 'Bruker P4'
_diffrn_radiation_type MoK\a
_diffrn_radiation_wavelength 0.71073
_diffrn_reflns_av_R_equivalents 0.0
_diffrn_reflns_av_unetI/netI 0.1267
_diffrn_reflns_Laue_measured_fraction_full 0.955
_diffrn_reflns_Laue_measured_fraction_max 0.954
_diffrn_reflns_number 5045
_diffrn_reflns_point_group_measured_fraction_full 0.955
_diffrn_reflns_point_group_measured_fraction_max 0.954
_diffrn_reflns_theta_full 25.242
_diffrn_reflns_theta_max 27.627
_diffrn_reflns_theta_min 1.381
_diffrn_source 'Sealed tube'
_exptl_absorpt_coefficient_mu 0.752
_exptl_absorpt_correction_T_max 1.3522
_exptl_absorpt_correction_T_min 0.5890
_exptl_absorpt_correction_type refdelf
_exptl_crystal_colour yellow
_exptl_crystal_density_diffrn 1.250
_exptl_crystal_description block
_exptl_crystal_F_000 1804
_exptl_crystal_size_max 0.120
_exptl_crystal_size_mid 0.100
_exptl_crystal_size_min 0.060
_refine_diff_density_max 1.490
_refine_diff_density_min -0.843
_refine_diff_density_rms 0.157
_refine_ls_extinction_method none
_refine_ls_goodness_of_fit_ref 1.056
_refine_ls_hydrogen_treatment mixed
_refine_ls_matrix_type full
_refine_ls_number_parameters 246
_refine_ls_number_reflns 5045
_refine_ls_number_restraints 12
_refine_ls_restrained_S_all 1.055
_refine_ls_R_factor_all 0.1646
_refine_ls_R_factor_gt 0.1065
_refine_ls_shift/su_max 0.052
_refine_ls_shift/su_mean 0.003
_refine_ls_structure_factor_coef Fsqd
_refine_ls_weighting_details 'w=1/[\s^2^(Fo^2^)+(0.1558P)^2^] where P=(Fo^2^+2Fc^2^)/3'
_refine_ls_weighting_scheme calc
_refine_ls_wR_factor_gt 0.2753
_refine_ls_wR_factor_ref 0.3306
_reflns_Friedel_coverage 0.000
_reflns_number_gt 2618
_reflns_number_total 5045
_reflns_threshold_expression 'I > 2\s(I)'
_cod_data_source_file c7dt01710c2.cif
_cod_data_source_block 1
_cod_depositor_comments
;
The following automatic conversions were performed:

'_exptl_absorpt_correction_type' value 'Refdelf' changed to 'refdelf'
according to
/home/data/users/saulius/crontab/automatic-downloads/rss-feeds/RSC/lib/dictionaries/cif_core.dic
dictionary named 'cif_core.dic' version 2.4.2 from 2011-04-26.

Automatic conversion script
Id: cif_fix_values 4973 2017-02-22 13:04:09Z antanas 
;
_cod_database_code 7043421
_shelx_shelxl_version_number 2014/7
_shelx_space_group_comment
;
The symmetry employed for this shelxl refinement is uniquely defined
by the following loop, which should always be used as a source of
symmetry information in preference to the above space-group names.
They are only intended as comments.
;
_shelx_estimated_absorpt_t_min 0.915
_shelx_estimated_absorpt_t_max 0.956

loop_
_space_group_symop_operation_xyz
'x, y, z'
'-x+1/2, -y+1/2, z+1/2'
'-x, y, -z+1/2'
'x+1/2, -y+1/2, -z'
'-x, -y, -z'
'x-1/2, y-1/2, -z-1/2'
'x, -y, z-1/2'
'-x-1/2, y-1/2, z'

loop_
_atom_site_label
_atom_site_type_symbol
_atom_site_fract_x
_atom_site_fract_y
_atom_site_fract_z
_atom_site_U_iso_or_equiv
_atom_site_adp_type
_atom_site_occupancy
_atom_site_site_symmetry_order
_atom_site_calc_flag
_atom_site_refinement_flags_posn
_atom_site_refinement_flags_adp
_atom_site_refinement_flags_occupancy
Cu1 Cu 0.0000 0.31904(10) 0.2500 0.0465(4) Uani 1 2 d S T P
Cl1 Cl 0.08681(11) 0.46161(16) 0.28818(6) 0.0606(5) Uani 1 1 d . . .
Cl2 Cl 0.10688(11) 0.16730(15) 0.22962(5) 0.0527(4) Uani 1 1 d . . .
N1 N 0.1183(3) 0.8783(5) 0.27056(15) 0.0442(11) Uani 1 1 d D . .
C1 C 0.1536(4) 0.9249(6) 0.31704(17) 0.0488(14) Uani 1 1 d . . .
H1A H 0.2099 0.9691 0.3125 0.059 Uiso 1 1 calc R U .
H1B H 0.1125 0.9881 0.3297 0.059 Uiso 1 1 calc R U .
C2 C 0.1667(5) 0.8123(6) 0.35150(18) 0.0503(15) Uani 1 1 d . . .
C3 C 0.2509(5) 0.7559(6) 0.35736(17) 0.0542(15) Uani 1 1 d . . .
H3 H 0.2984 0.7847 0.3399 0.065 Uiso 1 1 calc R U .
C4 C 0.2636(5) 0.6548(6) 0.38989(19) 0.0588(17) Uani 1 1 d . . .
H4 H 0.3191 0.6164 0.3932 0.071 Uiso 1 1 calc R U .
C5 C 0.1925(6) 0.6128(6) 0.41706(18) 0.0648(19) Uani 1 1 d . . .
C6 C 0.1088(5) 0.6739(7) 0.4116(2) 0.0619(18) Uani 1 1 d . . .
H6 H 0.0613 0.6477 0.4296 0.074 Uiso 1 1 calc R U .
C7 C 0.0968(5) 0.7746(6) 0.37908(18) 0.0547(16) Uani 1 1 d . . .
H7 H 0.0420 0.8154 0.3762 0.066 Uiso 1 1 calc R U .
C8 C 0.2054(7) 0.5044(7) 0.4518(2) 0.086(3) Uani 1 1 d . . .
H8A H 0.2618 0.5152 0.4664 0.103 Uiso 1 1 calc R U .
H8B H 0.2035 0.4208 0.4369 0.103 Uiso 1 1 calc R U .
H8C H 0.1591 0.5089 0.4741 0.103 Uiso 1 1 calc R U .
C9 C 0.1837(5) 0.7830(6) 0.24747(17) 0.0486(14) Uani 1 1 d D . .
H9A H 0.2436 0.8116 0.2541 0.058 Uiso 1 1 calc R U .
H9B H 0.1761 0.6968 0.2608 0.058 Uiso 1 1 calc R U .
C10 C 0.1737(4) 0.7713(6) 0.19627(19) 0.0468(13) Uani 1 1 d . . .
C11 C 0.2058(4) 0.8724(6) 0.16776(19) 0.0531(15) Uani 1 1 d . . .
H11 H 0.2304 0.9470 0.1807 0.064 Uiso 1 1 calc R U .
C12 C 0.2011(5) 0.8622(6) 0.12011(19) 0.0575(16) Uani 1 1 d . . .
H12 H 0.2224 0.9299 0.1020 0.069 Uiso 1 1 calc R U .
C13 C 0.1641(5) 0.7490(7) 0.0999(2) 0.0610(17) Uani 1 1 d . . .
C14 C 0.1321(5) 0.6471(6) 0.1293(2) 0.0571(16) Uani 1 1 d . . .
H14 H 0.1077 0.5717 0.1166 0.069 Uiso 1 1 calc R U .
C15 C 0.1369(4) 0.6589(5) 0.1766(2) 0.0510(14) Uani 1 1 d . . .
H15 H 0.1157 0.5918 0.1949 0.061 Uiso 1 1 calc R U .
C16 C 0.1587(6) 0.7316(8) 0.0482(2) 0.083(2) Uani 1 1 d . . .
H16A H 0.1576 0.8161 0.0338 0.100 Uiso 1 1 calc R U .
H16B H 0.1058 0.6843 0.0406 0.100 Uiso 1 1 calc R U .
H16C H 0.2095 0.6835 0.0378 0.125 Uiso 1 1 calc R U .
C17 C 0.0246(4) 0.8288(6) 0.27366(17) 0.0441(12) Uani 1 1 d . . .
H17A H -0.0082 0.8834 0.2947 0.066 Uiso 1 1 calc R U .
H17B H 0.0251 0.7403 0.2857 0.066 Uiso 1 1 calc R U .
O1 O 0.0120(6) 0.0928(8) 0.1379(2) 0.119(3) Uani 1 1 d . . .
H1 H 0.0206 0.1323 0.1617 0.178 Uiso 1 1 calc R U .
C18 C 0.0438(12) 0.1581(10) 0.1052(3) 0.149(6) Uani 1 1 d . . .
H18 H 0.1075 0.1441 0.1094 0.179 Uiso 1 1 calc R U .
C19 C 0.0398(8) 0.3036(9) 0.0992(3) 0.108(4) Uani 1 1 d . . .
H19A H 0.0797 0.3485 0.1198 0.162 Uiso 1 1 calc R U .
H19B H -0.0199 0.3368 0.1035 0.162 Uiso 1 1 calc R U .
C20 C 0.0699(12) 0.3164(11) 0.0499(4) 0.158(6) Uani 1 1 d . . .
H20A H 0.1307 0.3467 0.0486 0.237 Uiso 1 1 calc R U .
H20B H 0.0328 0.3789 0.0340 0.237 Uiso 1 1 calc R U .
C21 C 0.0618(10) 0.1773(10) 0.0276(3) 0.136(5) Uani 1 1 d . . .
H21A H 0.0231 0.1818 0.0014 0.204 Uiso 1 1 calc R U .
H21B H 0.1196 0.1477 0.0176 0.204 Uiso 1 1 calc R U .
C22 C 0.0278(12) 0.0906(10) 0.0587(3) 0.173(8) Uani 1 1 d . . .
H22 H 0.0013 0.0099 0.0532 0.207 Uiso 1 1 calc R U .
H1X H 0.138(3) 0.942(3) 0.2528(13) 0.033 Uiso 1 1 d D U .

loop_
_atom_site_aniso_label
_atom_site_aniso_U_11
_atom_site_aniso_U_22
_atom_site_aniso_U_33
_atom_site_aniso_U_23
_atom_site_aniso_U_13
_atom_site_aniso_U_12
Cu1 0.0413(7) 0.0403(7) 0.0577(7) 0.000 -0.0023(4) 0.000
Cl1 0.0535(11) 0.0466(10) 0.0817(11) -0.0049(7) -0.0141(7) -0.0023(7)
Cl2 0.0481(9) 0.0466(9) 0.0634(9) 0.0041(6) 0.0077(6) 0.0055(6)
N1 0.044(3) 0.038(3) 0.051(3) 0.002(2) -0.0033(19) -0.005(2)
C1 0.052(4) 0.048(3) 0.046(3) -0.006(2) -0.005(2) -0.006(3)
C2 0.066(4) 0.048(3) 0.036(3) -0.007(2) -0.005(2) -0.009(3)
C3 0.064(4) 0.058(4) 0.040(3) 0.001(2) 0.001(3) 0.005(3)
C4 0.069(5) 0.059(4) 0.048(3) 0.001(3) -0.010(3) 0.012(3)
C5 0.100(6) 0.053(4) 0.041(3) -0.006(3) 0.001(3) 0.002(4)
C6 0.074(5) 0.066(4) 0.046(3) 0.000(3) 0.003(3) -0.008(4)
C7 0.067(5) 0.058(4) 0.040(3) -0.005(3) -0.001(3) -0.006(3)
C8 0.141(9) 0.067(5) 0.050(4) 0.009(3) -0.013(4) -0.007(5)
C9 0.042(4) 0.052(4) 0.051(3) 0.000(2) 0.000(2) 0.012(3)
C10 0.034(3) 0.052(3) 0.054(3) -0.004(2) 0.003(2) 0.004(2)
C11 0.048(4) 0.056(4) 0.055(3) -0.010(3) 0.005(3) -0.006(3)
C12 0.061(4) 0.062(4) 0.049(3) -0.002(3) 0.010(3) -0.004(3)
C13 0.063(5) 0.062(4) 0.058(4) -0.016(3) 0.004(3) 0.005(3)
C14 0.062(4) 0.048(4) 0.061(4) -0.014(3) 0.000(3) 0.001(3)
C15 0.048(4) 0.043(3) 0.061(4) -0.003(3) 0.007(3) 0.005(3)
C16 0.105(7) 0.093(6) 0.053(4) -0.012(4) 0.012(4) 0.000(5)
C17 0.040(3) 0.049(3) 0.043(3) 0.001(2) 0.002(2) -0.003(3)
O1 0.126(7) 0.121(6) 0.110(5) 0.008(5) -0.012(4) -0.036(5)
C18 0.309(19) 0.086(7) 0.054(5) 0.021(5) -0.010(8) -0.056(9)
C19 0.177(11) 0.094(7) 0.053(4) -0.002(4) 0.011(5) -0.073(7)
C20 0.243(19) 0.147(11) 0.084(7) 0.011(7) 0.016(8) -0.073(11)
C21 0.204(15) 0.128(10) 0.077(6) -0.040(7) -0.014(7) -0.014(9)
C22 0.39(2) 0.082(7) 0.047(5) 0.004(5) -0.034(8) -0.080(10)

loop_
_atom_type_symbol
_atom_type_description
_atom_type_scat_dispersion_real
_atom_type_scat_dispersion_imag
_atom_type_scat_source
C C 0.0033 0.0016 'International Tables Vol C Tables 4.2.6.8 and 6.1.1.4'
H H 0.0000 0.0000 'International Tables Vol C Tables 4.2.6.8 and 6.1.1.4'
N N 0.0061 0.0033 'International Tables Vol C Tables 4.2.6.8 and 6.1.1.4'
O O 0.0106 0.0060 'International Tables Vol C Tables 4.2.6.8 and 6.1.1.4'
Cl Cl 0.1484 0.1585 'International Tables Vol C Tables 4.2.6.8 and 6.1.1.4'
Cu Cu 0.3201 1.2651 'International Tables Vol C Tables 4.2.6.8 and 6.1.1.4'

loop_
_geom_angle_atom_site_label_1
_geom_angle_atom_site_label_2
_geom_angle_atom_site_label_3
_geom_angle
_geom_angle_site_symmetry_1
_geom_angle_site_symmetry_3
Cl1 Cu1 Cl1 99.81(9) 3 .
Cl1 Cu1 Cl2 134.88(6) 3 .
Cl1 Cu1 Cl2 98.94(6) . .
Cl1 Cu1 Cl2 98.95(6) 3 3
Cl1 Cu1 Cl2 134.88(6) . 3
Cl2 Cu1 Cl2 96.09(8) . 3
C17 N1 C1 111.9(4) . .
C17 N1 C9 114.6(4) . .
C1 N1 C9 111.4(4) . .
C2 C1 N1 113.5(4) . .
C7 C2 C3 120.1(6) . .
C7 C2 C1 119.7(6) . .
C3 C2 C1 120.0(6) . .
C2 C3 C4 120.1(6) . .
C5 C4 C3 120.2(7) . .
C4 C5 C6 118.8(6) . .
C4 C5 C8 120.5(8) . .
C6 C5 C8 120.7(7) . .
C7 C6 C5 120.6(7) . .
C2 C7 C6 120.1(7) . .
C10 C9 N1 115.1(5) . .
C15 C10 C11 119.0(5) . .
C15 C10 C9 121.0(5) . .
C11 C10 C9 119.9(5) . .
C12 C11 C10 121.4(6) . .
C11 C12 C13 120.0(6) . .
C12 C13 C14 118.0(6) . .
C12 C13 C16 122.2(6) . .
C14 C13 C16 119.8(6) . .
C15 C14 C13 121.3(6) . .
C10 C15 C14 120.3(6) . .
N1 C17 C17 112.8(5) . 3
O1 C18 C19 126.7(11) . .
O1 C18 C22 112.3(9) . .
C19 C18 C22 109.2(8) . .
C18 C19 C20 100.6(8) . .
C19 C20 C21 107.4(8) . .
C22 C21 C20 109.3(9) . .
C21 C22 C18 104.3(8) . .

loop_
_geom_bond_atom_site_label_1
_geom_bond_atom_site_label_2
_geom_bond_distance
_geom_bond_site_symmetry_2
Cu1 Cl1 2.2581(17) 3
Cu1 Cl1 2.2582(17) .
Cu1 Cl2 2.3152(16) .
Cu1 Cl2 2.3152(16) 3
N1 C17 1.506(7) .
N1 C1 1.545(7) .
N1 C9 1.543(8) .
C1 C2 1.546(8) .
C2 C7 1.386(9) .
C2 C3 1.406(9) .
C3 C4 1.421(8) .
C4 C5 1.406(10) .
C5 C6 1.418(10) .
C5 C8 1.520(9) .
C6 C7 1.417(9) .
C9 C10 1.522(8) .
C10 C15 1.400(8) .
C10 C11 1.416(8) .
C11 C12 1.410(8) .
C12 C13 1.414(9) .
C13 C14 1.437(9) .
C13 C16 1.538(9) .
C14 C15 1.402(9) .
C17 C17 1.580(11) 3
O1 C18 1.265(11) .
C18 C19 1.496(13) .
C18 C22 1.553(12) .
C19 C20 1.529(13) .
C20 C21 1.569(13) .
C21 C22 1.374(14) .
